data_4026145
loop_
_publ_author_name
'Ying Cheng'
'Jiang-Hua Peng'
'Yong-Jia Li'
'Xun-Yu Shi'
'Ming-Sheng Tang'
'Tian-Yu Tan'

_publ_section_title
;
 N-Heterocyclic Carbene Catalyzed Reaction of Phthalaldehydes:
 Controllable Stereoselective Synthesis of Polyhydroxylated Spiro- and
 Fused Indenones Dictated by the Structure of NHC Catalysts
;
_journal_name_full 'Journal of Organic Chemistry'
_journal_page_first 1844
_journal_page_last 1851
_journal_paper_doi 10.1021/jo102582a
_journal_volume 76
_journal_year 2011
_chemical_formula_moiety 'C21 H20 O5'
_chemical_formula_sum 'C21 H20 O5'
_chemical_formula_weight 352.37
_chemical_name_systematic
;
 ?
;
_space_group_IT_number 2
_symmetry_cell_setting triclinic
_symmetry_space_group_name_Hall '-P 1'
_symmetry_space_group_name_H-M 'P -1'
_atom_sites_solution_hydrogens geom
_atom_sites_solution_primary direct
_atom_sites_solution_secondary difmap
_audit_creation_method SHELXL-97
_cell_angle_alpha 94.061(2)
_cell_angle_beta 95.186(2)
_cell_angle_gamma 102.320(2)
_cell_formula_units_Z 4
_cell_length_a 12.4406(13)
_cell_length_b 12.7749(14)
_cell_length_c 15.6575(16)
_cell_measurement_reflns_used 3218
_cell_measurement_temperature 120(2)
_cell_measurement_theta_max 25.12
_cell_measurement_theta_min 2.44
_cell_volume 2410.7(4)
_computing_cell_refinement 'Bruker SMART'
_computing_data_collection 'Bruker SMART'
_computing_data_reduction 'Bruker SAINT'
_computing_molecular_graphics 'Bruker SHELXTL'
_computing_publication_material 'Bruker SHELXTL'
_computing_structure_refinement 'SHELXL-97 (Sheldrick, 1997)'
_computing_structure_solution 'SHELXS-97 (Sheldrick, 1990)'
_diffrn_ambient_temperature 120(2)
_diffrn_measured_fraction_theta_full 0.989
_diffrn_measured_fraction_theta_max 0.989
_diffrn_measurement_device_type 'CCD area detector'
_diffrn_measurement_method 'phi and omega scans'
_diffrn_radiation_monochromator graphite
_diffrn_radiation_source 'fine-focus sealed tube'
_diffrn_radiation_type MoK\a
_diffrn_radiation_wavelength 0.71073
_diffrn_reflns_av_R_equivalents 0.0000
_diffrn_reflns_av_sigmaI/netI 0.0469
_diffrn_reflns_limit_h_max 14
_diffrn_reflns_limit_h_min -14
_diffrn_reflns_limit_k_max 15
_diffrn_reflns_limit_k_min -15
_diffrn_reflns_limit_l_max 18
_diffrn_reflns_limit_l_min 0
_diffrn_reflns_number 8623
_diffrn_reflns_theta_full 25.25
_diffrn_reflns_theta_max 25.25
_diffrn_reflns_theta_min 2.00
_exptl_absorpt_coefficient_mu 0.069
_exptl_absorpt_correction_T_max 0.9877
_exptl_absorpt_correction_T_min 0.9755
_exptl_absorpt_correction_type multi-scan
_exptl_absorpt_process_details SADABS
_exptl_crystal_density_diffrn 0.971
_exptl_crystal_F_000 744
_exptl_crystal_size_max 0.36
_exptl_crystal_size_mid 0.26
_exptl_crystal_size_min 0.18
_platon_squeeze_details
;
;
_refine_diff_density_max 0.267
_refine_diff_density_min -0.215
_refine_diff_density_rms 0.058
_refine_ls_extinction_method none
_refine_ls_goodness_of_fit_ref 1.040
_refine_ls_hydrogen_treatment constr
_refine_ls_matrix_type full
_refine_ls_number_parameters 478
_refine_ls_number_reflns 8623
_refine_ls_number_restraints 0
_refine_ls_restrained_S_all 1.040
_refine_ls_R_factor_all 0.0746
_refine_ls_R_factor_gt 0.0548
_refine_ls_shift/su_max 0.000
_refine_ls_shift/su_mean 0.000
_refine_ls_structure_factor_coef Fsqd
_refine_ls_weighting_details 'calc w=1/[\s^2^(Fo^2^)+(0.0946P)^2^+0.0000P] where P=(Fo^2^+2Fc^2^)/3'
_refine_ls_weighting_scheme calc
_refine_ls_wR_factor_gt 0.1499
_refine_ls_wR_factor_ref 0.1614
_reflns_number_gt 6207
_reflns_number_total 8623
_reflns_threshold_expression >2sigma(I)
_cod_data_source_file jo102582a_si_003.cif
_cod_data_source_block 101222c_0m
_cod_database_code 4026145

loop_
_symmetry_equiv_pos_as_xyz
'x, y, z'
'-x, -y, -z'

loop_
_atom_site_label
_atom_site_type_symbol
_atom_site_fract_x
_atom_site_fract_y
_atom_site_fract_z
_atom_site_U_iso_or_equiv
_atom_site_adp_type
_atom_site_occupancy
_atom_site_symmetry_multiplicity
_atom_site_calc_flag
_atom_site_refinement_flags
C1 C 0.88701(16) -0.03678(15) 0.79711(11) 0.0290(4) Uani 1 1 d .
H1 H 0.8122 -0.0865 0.7896 0.035 Uiso 1 1 calc R
C2 C 0.96236(16) -0.09093(15) 0.74888(11) 0.0317(4) Uani 1 1 d .
C3 C 1.01436(18) -0.17066(17) 0.77412(13) 0.0403(5) Uani 1 1 d .
H3 H 1.0084 -0.1957 0.8296 0.048 Uiso 1 1 calc R
C4 C 1.0753(2) -0.2130(2) 0.71671(14) 0.0512(6) Uani 1 1 d .
H4 H 1.1125 -0.2672 0.7336 0.061 Uiso 1 1 calc R
C5 C 1.0836(2) -0.1788(2) 0.63561(15) 0.0574(7) Uani 1 1 d .
H5 H 1.1254 -0.2104 0.5974 0.069 Uiso 1 1 calc R
C6 C 1.0323(2) -0.09965(19) 0.60916(13) 0.0463(6) Uani 1 1 d .
H6 H 1.0374 -0.0761 0.5532 0.056 Uiso 1 1 calc R
C7 C 0.97230(17) -0.05521(16) 0.66754(12) 0.0346(5) Uani 1 1 d .
C8 C 0.91439(17) 0.03230(16) 0.65750(11) 0.0347(5) Uani 1 1 d .
C9 C 0.87819(16) 0.06184(15) 0.74689(11) 0.0295(4) Uani 1 1 d .
C10 C 0.77292(17) 0.10079(16) 0.74473(12) 0.0340(5) Uani 1 1 d .
C11 C 0.66488(18) 0.04494(18) 0.72144(15) 0.0470(6) Uani 1 1 d .
H11 H 0.6481 -0.0299 0.7035 0.056 Uiso 1 1 calc R
C12 C 0.5827(2) 0.1013(2) 0.72514(19) 0.0648(8) Uani 1 1 d .
H12 H 0.5081 0.0650 0.7081 0.078 Uiso 1 1 calc R
C13 C 0.6060(2) 0.2100(2) 0.75311(19) 0.0634(7) Uani 1 1 d .
H13 H 0.5473 0.2465 0.7566 0.076 Uiso 1 1 calc R
C14 C 0.7145(2) 0.26562(19) 0.77597(15) 0.0478(6) Uani 1 1 d .
H14 H 0.7315 0.3401 0.7952 0.057 Uiso 1 1 calc R
C15 C 0.79666(17) 0.20934(16) 0.76990(12) 0.0349(5) Uani 1 1 d .
C16 C 0.91939(17) 0.24771(15) 0.78668(11) 0.0320(5) Uani 1 1 d .
H16 H 0.9408 0.2930 0.8429 0.038 Uiso 1 1 calc R
C17 C 1.06382(17) 0.36473(16) 0.72925(13) 0.0342(5) Uani 1 1 d .
C18 C 1.1010(2) 0.4144(2) 0.64877(14) 0.0510(6) Uani 1 1 d .
C19 C 1.0840(3) 0.3274(3) 0.57420(17) 0.0782(9) Uani 1 1 d .
H19A H 1.1264 0.2736 0.5890 0.117 Uiso 1 1 calc R
H19B H 1.1094 0.3598 0.5227 0.117 Uiso 1 1 calc R
H19C H 1.0052 0.2927 0.5629 0.117 Uiso 1 1 calc R
C20 C 1.2229(3) 0.4723(3) 0.66760(19) 0.0929(11) Uani 1 1 d .
H20A H 1.2308 0.5306 0.7135 0.139 Uiso 1 1 calc R
H20B H 1.2492 0.5023 0.6154 0.139 Uiso 1 1 calc R
H20C H 1.2669 0.4211 0.6860 0.139 Uiso 1 1 calc R
C21 C 1.0297(3) 0.4947(3) 0.6281(2) 0.0972(12) Uani 1 1 d .
H21A H 0.9544 0.4556 0.6066 0.146 Uiso 1 1 calc R
H21B H 1.0613 0.5391 0.5841 0.146 Uiso 1 1 calc R
H21C H 1.0277 0.5408 0.6804 0.146 Uiso 1 1 calc R
C22 C 0.88812(15) 0.76082(14) 1.02285(11) 0.0265(4) Uani 1 1 d .
H22 H 0.8834 0.7378 1.0824 0.032 Uiso 1 1 calc R
C23 C 0.98523(16) 0.72349(15) 0.98759(11) 0.0287(4) Uani 1 1 d .
C24 C 1.09665(16) 0.77184(17) 1.00105(12) 0.0333(5) Uani 1 1 d .
H24 H 1.1219 0.8397 1.0336 0.040 Uiso 1 1 calc R
C25 C 1.17059(18) 0.71828(18) 0.96560(13) 0.0395(5) Uani 1 1 d .
H25 H 1.2474 0.7506 0.9738 0.047 Uiso 1 1 calc R
C26 C 1.13480(18) 0.61862(18) 0.91848(13) 0.0401(5) Uani 1 1 d .
H26 H 1.1875 0.5830 0.8964 0.048 Uiso 1 1 calc R
C27 C 1.02418(19) 0.57107(17) 0.90352(13) 0.0394(5) Uani 1 1 d .
H27 H 0.9991 0.5036 0.8704 0.047 Uiso 1 1 calc R
C28 C 0.94936(16) 0.62529(15) 0.93868(11) 0.0309(4) Uani 1 1 d .
C29 C 0.82860(17) 0.59348(15) 0.92975(11) 0.0314(4) Uani 1 1 d .
C30 C 0.78671(16) 0.69257(15) 0.96481(11) 0.0290(4) Uani 1 1 d .
C31 C 0.67676(16) 0.66811(15) 0.99890(12) 0.0309(4) Uani 1 1 d .
C32 C 0.64795(18) 0.62654(15) 1.07505(12) 0.0360(5) Uani 1 1 d .
H32 H 0.7018 0.6101 1.1159 0.043 Uiso 1 1 calc R
C33 C 0.53660(19) 0.60965(17) 1.08956(14) 0.0440(6) Uani 1 1 d .
H33 H 0.5144 0.5813 1.1413 0.053 Uiso 1 1 calc R
C34 C 0.45795(19) 0.63350(18) 1.03008(15) 0.0465(6) Uani 1 1 d .
H34 H 0.3829 0.6217 1.0417 0.056 Uiso 1 1 calc R
C35 C 0.48754(18) 0.67433(17) 0.95389(14) 0.0424(5) Uani 1 1 d .
H35 H 0.4338 0.6903 0.9127 0.051 Uiso 1 1 calc R
C36 C 0.59761(16) 0.69117(15) 0.93956(12) 0.0329(5) Uani 1 1 d .
C37 C 0.65308(16) 0.73331(16) 0.86428(12) 0.0329(5) Uani 1 1 d .
H37 H 0.6315 0.8012 0.8487 0.039 Uiso 1 1 calc R
C38 C 0.64978(17) 0.68276(17) 0.71478(12) 0.0363(5) Uani 1 1 d .
C39 C 0.64636(19) 0.58761(18) 0.65044(13) 0.0442(6) Uani 1 1 d .
C40 C 0.5574(2) 0.4905(2) 0.66369(16) 0.0576(7) Uani 1 1 d .
H40A H 0.5713 0.4686 0.7217 0.086 Uiso 1 1 calc R
H40B H 0.5586 0.4311 0.6209 0.086 Uiso 1 1 calc R
H40C H 0.4848 0.5091 0.6571 0.086 Uiso 1 1 calc R
C41 C 0.6306(3) 0.6211(2) 0.55952(15) 0.0780(9) Uani 1 1 d .
H41A H 0.5590 0.6412 0.5502 0.117 Uiso 1 1 calc R
H41B H 0.6326 0.5609 0.5177 0.117 Uiso 1 1 calc R
H41C H 0.6900 0.6827 0.5521 0.117 Uiso 1 1 calc R
C42 C 0.7607(2) 0.5610(2) 0.66572(19) 0.0691(8) Uani 1 1 d .
H42A H 0.8182 0.6250 0.6600 0.104 Uiso 1 1 calc R
H42B H 0.7662 0.5028 0.6232 0.104 Uiso 1 1 calc R
H42C H 0.7709 0.5381 0.7238 0.104 Uiso 1 1 calc R
O1 O 0.91825(11) -0.01239(10) 0.88663(7) 0.0316(3) Uani 1 1 d .
H1A H 0.9788 0.0330 0.8949 0.047 Uiso 1 1 calc R
O2 O 0.89797(14) 0.07734(12) 0.59367(8) 0.0481(4) Uani 1 1 d .
O3 O 0.96207(11) 0.15342(10) 0.78756(8) 0.0318(3) Uani 1 1 d .
O4 O 0.95823(12) 0.30738(11) 0.71633(8) 0.0355(3) Uani 1 1 d .
O5 O 1.11841(12) 0.37580(12) 0.79826(9) 0.0421(4) Uani 1 1 d .
O6 O 0.89489(11) 0.87254(9) 1.02803(7) 0.0276(3) Uani 1 1 d .
H6A H 0.8967 0.8936 0.9785 0.041 Uiso 1 1 calc R
O7 O 0.76990(12) 0.50868(11) 0.89854(9) 0.0412(4) Uani 1 1 d .
O8 O 0.76818(10) 0.75147(10) 0.89037(7) 0.0292(3) Uani 1 1 d .
O9 O 0.62451(11) 0.65101(10) 0.79304(8) 0.0351(3) Uani 1 1 d .
O10 O 0.67525(13) 0.77564(12) 0.70129(9) 0.0481(4) Uani 1 1 d .

loop_
_atom_site_aniso_label
_atom_site_aniso_U_11
_atom_site_aniso_U_22
_atom_site_aniso_U_33
_atom_site_aniso_U_23
_atom_site_aniso_U_13
_atom_site_aniso_U_12
C1 0.0357(11) 0.0287(10) 0.0183(9) -0.0007(7) 0.0011(8) -0.0012(8)
C2 0.0365(11) 0.0306(11) 0.0237(10) 0.0001(8) -0.0001(8) -0.0004(9)
C3 0.0497(13) 0.0433(13) 0.0283(10) 0.0055(9) 0.0019(9) 0.0113(10)
C4 0.0623(16) 0.0534(15) 0.0438(13) 0.0062(11) 0.0047(12) 0.0257(12)
C5 0.0702(18) 0.0705(18) 0.0413(13) 0.0028(12) 0.0183(12) 0.0330(15)
C6 0.0585(15) 0.0588(15) 0.0263(11) 0.0061(10) 0.0121(10) 0.0196(12)
C7 0.0424(12) 0.0372(11) 0.0219(9) 0.0016(8) 0.0014(8) 0.0047(9)
C8 0.0456(12) 0.0347(11) 0.0201(10) 0.0018(8) 0.0009(9) 0.0025(9)
C9 0.0332(11) 0.0275(10) 0.0222(9) -0.0001(7) -0.0017(8) -0.0028(8)
C10 0.0394(12) 0.0328(11) 0.0269(10) 0.0022(8) 0.0011(9) 0.0029(9)
C11 0.0392(13) 0.0332(12) 0.0621(15) -0.0057(10) -0.0043(11) 0.0013(10)
C12 0.0373(14) 0.0482(16) 0.103(2) -0.0037(14) -0.0041(14) 0.0051(12)
C13 0.0402(14) 0.0447(15) 0.104(2) -0.0031(14) 0.0061(14) 0.0108(12)
C14 0.0493(14) 0.0352(12) 0.0586(14) -0.0013(10) 0.0086(11) 0.0091(11)
C15 0.0430(12) 0.0313(11) 0.0275(10) 0.0022(8) 0.0036(9) 0.0020(9)
C16 0.0440(12) 0.0272(10) 0.0218(9) 0.0047(8) 0.0024(8) 0.0010(9)
C17 0.0393(12) 0.0288(11) 0.0337(11) 0.0049(8) 0.0076(9) 0.0035(9)
C18 0.0584(15) 0.0524(15) 0.0409(13) 0.0146(11) 0.0167(11) 0.0016(12)
C19 0.101(2) 0.085(2) 0.0445(15) 0.0029(14) 0.0334(15) 0.0015(18)
C20 0.078(2) 0.115(3) 0.0649(19) 0.0204(18) 0.0218(16) -0.0344(19)
C21 0.141(3) 0.081(2) 0.089(2) 0.0593(19) 0.043(2) 0.039(2)
C22 0.0319(10) 0.0250(10) 0.0201(9) 0.0034(7) 0.0027(8) 0.0002(8)
C23 0.0343(11) 0.0319(10) 0.0191(9) 0.0068(8) 0.0013(8) 0.0045(8)
C24 0.0345(11) 0.0385(11) 0.0240(10) 0.0039(8) 0.0003(8) 0.0027(9)
C25 0.0354(12) 0.0497(13) 0.0344(11) 0.0076(10) 0.0032(9) 0.0108(10)
C26 0.0422(13) 0.0436(13) 0.0392(12) 0.0071(10) 0.0095(10) 0.0169(10)
C27 0.0515(14) 0.0346(12) 0.0333(11) 0.0040(9) 0.0095(10) 0.0099(10)
C28 0.0386(11) 0.0295(11) 0.0236(9) 0.0060(8) 0.0055(8) 0.0037(9)
C29 0.0414(12) 0.0287(11) 0.0211(9) 0.0042(8) 0.0048(8) -0.0004(9)
C30 0.0354(11) 0.0256(10) 0.0225(9) 0.0053(7) 0.0026(8) -0.0019(8)
C31 0.0359(11) 0.0223(10) 0.0299(10) -0.0018(8) 0.0065(8) -0.0038(8)
C32 0.0418(12) 0.0282(11) 0.0330(11) 0.0000(8) 0.0083(9) -0.0037(9)
C33 0.0517(14) 0.0345(12) 0.0435(12) 0.0012(9) 0.0230(11) -0.0023(10)
C34 0.0363(12) 0.0386(13) 0.0614(15) -0.0015(11) 0.0149(11) -0.0009(10)
C35 0.0357(12) 0.0353(12) 0.0510(13) -0.0006(10) 0.0071(10) -0.0031(9)
C36 0.0343(11) 0.0234(10) 0.0351(11) -0.0042(8) 0.0030(9) -0.0039(8)
C37 0.0324(11) 0.0278(10) 0.0323(10) -0.0024(8) -0.0032(8) -0.0025(8)
C38 0.0338(11) 0.0363(12) 0.0312(11) 0.0036(9) -0.0074(9) -0.0048(9)
C39 0.0509(14) 0.0445(13) 0.0285(11) -0.0001(9) -0.0025(10) -0.0047(11)
C40 0.0629(16) 0.0437(14) 0.0530(15) -0.0127(11) 0.0037(12) -0.0107(12)
C41 0.122(3) 0.0668(19) 0.0310(13) -0.0029(12) -0.0017(14) -0.0044(18)
C42 0.0610(18) 0.0717(19) 0.0695(18) -0.0174(14) 0.0062(14) 0.0114(15)
O1 0.0417(8) 0.0289(7) 0.0180(6) 0.0021(5) 0.0022(6) -0.0054(6)
O2 0.0751(12) 0.0495(10) 0.0229(7) 0.0074(7) 0.0032(7) 0.0204(8)
O3 0.0372(8) 0.0266(7) 0.0268(7) 0.0038(5) -0.0018(6) -0.0015(6)
O4 0.0458(9) 0.0324(8) 0.0251(7) 0.0085(6) 0.0033(6) 0.0001(6)
O5 0.0424(9) 0.0424(9) 0.0366(8) 0.0075(7) 0.0026(7) -0.0020(7)
O6 0.0344(7) 0.0251(7) 0.0200(6) 0.0015(5) 0.0023(6) 0.0002(6)
O7 0.0491(9) 0.0280(8) 0.0402(8) -0.0034(6) 0.0063(7) -0.0040(7)
O8 0.0302(7) 0.0288(7) 0.0235(6) 0.0037(5) -0.0008(5) -0.0039(6)
O9 0.0377(8) 0.0323(8) 0.0284(7) -0.0008(6) -0.0026(6) -0.0035(6)
O10 0.0622(10) 0.0370(9) 0.0363(8) 0.0065(7) -0.0051(7) -0.0054(7)

loop_
_atom_type_symbol
_atom_type_description
_atom_type_scat_dispersion_real
_atom_type_scat_dispersion_imag
_atom_type_scat_source
C C 0.0033 0.0016 'International Tables Vol C Tables 4.2.6.8 and 6.1.1.4'
H H 0.0000 0.0000 'International Tables Vol C Tables 4.2.6.8 and 6.1.1.4'
O O 0.0106 0.0060 'International Tables Vol C Tables 4.2.6.8 and 6.1.1.4'

loop_
_geom_angle_atom_site_label_1
_geom_angle_atom_site_label_2
_geom_angle_atom_site_label_3
_geom_angle
O1 C1 C2 115.69(15)
O1 C1 C9 114.69(14)
C2 C1 C9 103.93(14)
O1 C1 H1 107.4
C2 C1 H1 107.4
C9 C1 H1 107.4
C3 C2 C7 120.00(19)
C3 C2 C1 128.36(17)
C7 C2 C1 111.56(17)
C2 C3 C4 118.26(19)
C2 C3 H3 120.9
C4 C3 H3 120.9
C5 C4 C3 121.7(2)
C5 C4 H4 119.2
C3 C4 H4 119.2
C6 C5 C4 121.0(2)
C6 C5 H5 119.5
C4 C5 H5 119.5
C5 C6 C7 117.5(2)
C5 C6 H6 121.2
C7 C6 H6 121.2
C2 C7 C6 121.54(19)
C2 C7 C8 109.73(17)
C6 C7 C8 128.72(18)
O2 C8 C7 128.46(18)
O2 C8 C9 124.39(18)
C7 C8 C9 107.13(15)
O3 C9 C10 104.12(15)
O3 C9 C1 107.94(14)
C10 C9 C1 118.28(16)
O3 C9 C8 106.77(15)
C10 C9 C8 115.47(15)
C1 C9 C8 103.64(15)
C15 C10 C11 120.8(2)
C15 C10 C9 109.40(17)
C11 C10 C9 129.82(19)
C12 C11 C10 117.7(2)
C12 C11 H11 121.1
C10 C11 H11 121.1
C11 C12 C13 121.6(2)
C11 C12 H12 119.2
C13 C12 H12 119.2
C12 C13 C14 120.3(2)
C12 C13 H13 119.8
C14 C13 H13 119.8
C15 C14 C13 117.8(2)
C15 C14 H14 121.1
C13 C14 H14 121.1
C10 C15 C14 121.7(2)
C10 C15 C16 108.46(18)
C14 C15 C16 129.85(19)
O3 C16 O4 109.46(15)
O3 C16 C15 105.58(15)
O4 C16 C15 108.60(15)
O3 C16 H16 111.0
O4 C16 H16 111.0
C15 C16 H16 111.0
O5 C17 O4 122.30(17)
O5 C17 C18 125.73(19)
O4 C17 C18 111.94(17)
C17 C18 C19 109.9(2)
C17 C18 C21 107.2(2)
C19 C18 C21 109.6(3)
C17 C18 C20 108.4(2)
C19 C18 C20 111.2(2)
C21 C18 C20 110.3(3)
C18 C19 H19A 109.5
C18 C19 H19B 109.5
H19A C19 H19B 109.5
C18 C19 H19C 109.5
H19A C19 H19C 109.5
H19B C19 H19C 109.5
C18 C20 H20A 109.5
C18 C20 H20B 109.5
H20A C20 H20B 109.5
C18 C20 H20C 109.5
H20A C20 H20C 109.5
H20B C20 H20C 109.5
C18 C21 H21A 109.5
C18 C21 H21B 109.5
H21A C21 H21B 109.5
C18 C21 H21C 109.5
H21A C21 H21C 109.5
H21B C21 H21C 109.5
O6 C22 C23 115.67(15)
O6 C22 C30 114.77(15)
C23 C22 C30 103.23(14)
O6 C22 H22 107.6
C23 C22 H22 107.6
C30 C22 H22 107.6
C24 C23 C28 120.35(18)
C24 C23 C22 128.92(17)
C28 C23 C22 110.69(17)
C23 C24 C25 118.05(19)
C23 C24 H24 121.0
C25 C24 H24 121.0
C26 C25 C24 121.5(2)
C26 C25 H25 119.2
C24 C25 H25 119.2
C27 C26 C25 120.71(19)
C27 C26 H26 119.6
C25 C26 H26 119.6
C26 C27 C28 117.85(19)
C26 C27 H27 121.1
C28 C27 H27 121.1
C23 C28 C27 121.47(19)
C23 C28 C29 110.28(17)
C27 C28 C29 128.24(18)
O7 C29 C28 128.18(19)
O7 C29 C30 125.15(18)
C28 C29 C30 106.62(15)
O8 C30 C31 103.95(15)
O8 C30 C22 107.51(14)
C31 C30 C22 119.51(15)
O8 C30 C29 105.64(13)
C31 C30 C29 115.64(15)
C22 C30 C29 103.65(15)
C36 C31 C32 120.88(19)
C36 C31 C30 109.22(16)
C32 C31 C30 129.88(19)
C31 C32 C33 117.4(2)
C31 C32 H32 121.3
C33 C32 H32 121.3
C34 C33 C32 121.3(2)
C34 C33 H33 119.3
C32 C33 H33 119.3
C35 C34 C33 120.7(2)
C35 C34 H34 119.6
C33 C34 H34 119.6
C36 C35 C34 118.0(2)
C36 C35 H35 121.0
C34 C35 H35 121.0
C35 C36 C31 121.65(19)
C35 C36 C37 129.84(19)
C31 C36 C37 108.51(17)
O8 C37 O9 108.93(15)
O8 C37 C36 105.43(15)
O9 C37 C36 108.55(15)
O8 C37 H37 111.2
O9 C37 H37 111.2
C36 C37 H37 111.2
O10 C38 O9 122.73(19)
O10 C38 C39 125.53(19)
O9 C38 C39 111.69(17)
C38 C39 C40 112.47(19)
C38 C39 C41 109.3(2)
C40 C39 C41 111.1(2)
C38 C39 C42 105.09(18)
C40 C39 C42 109.7(2)
C41 C39 C42 109.1(2)
C39 C40 H40A 109.5
C39 C40 H40B 109.5
H40A C40 H40B 109.5
C39 C40 H40C 109.5
H40A C40 H40C 109.5
H40B C40 H40C 109.5
C39 C41 H41A 109.5
C39 C41 H41B 109.5
H41A C41 H41B 109.5
C39 C41 H41C 109.5
H41A C41 H41C 109.5
H41B C41 H41C 109.5
C39 C42 H42A 109.5
C39 C42 H42B 109.5
H42A C42 H42B 109.5
C39 C42 H42C 109.5
H42A C42 H42C 109.5
H42B C42 H42C 109.5
C1 O1 H1A 109.5
C16 O3 C9 109.54(14)
C17 O4 C16 115.81(14)
C22 O6 H6A 109.5
C37 O8 C30 109.59(14)
C38 O9 C37 116.11(15)

loop_
_geom_bond_atom_site_label_1
_geom_bond_atom_site_label_2
_geom_bond_distance
C1 O1 1.414(2)
C1 C2 1.503(3)
C1 C9 1.550(3)
C1 H1 1.0000
C2 C3 1.380(3)
C2 C7 1.390(3)
C3 C4 1.381(3)
C3 H3 0.9500
C4 C5 1.377(3)
C4 H4 0.9500
C5 C6 1.374(3)
C5 H5 0.9500
C6 C7 1.395(3)
C6 H6 0.9500
C7 C8 1.463(3)
C8 O2 1.211(2)
C8 C9 1.554(3)
C9 O3 1.455(2)
C9 C10 1.495(3)
C10 C15 1.376(3)
C10 C11 1.383(3)
C11 C12 1.373(3)
C11 H11 0.9500
C12 C13 1.386(4)
C12 H12 0.9500
C13 C14 1.386(3)
C13 H13 0.9500
C14 C15 1.376(3)
C14 H14 0.9500
C15 C16 1.493(3)
C16 O3 1.417(2)
C16 O4 1.444(2)
C16 H16 1.0000
C17 O5 1.206(2)
C17 O4 1.350(2)
C17 C18 1.516(3)
C18 C19 1.521(4)
C18 C21 1.525(4)
C18 C20 1.531(4)
C19 H19A 0.9800
C19 H19B 0.9800
C19 H19C 0.9800
C20 H20A 0.9800
C20 H20B 0.9800
C20 H20C 0.9800
C21 H21A 0.9800
C21 H21B 0.9800
C21 H21C 0.9800
C22 O6 1.408(2)
C22 C23 1.523(3)
C22 C30 1.545(3)
C22 H22 1.0000
C23 C24 1.382(3)
C23 C28 1.387(3)
C24 C25 1.389(3)
C24 H24 0.9500
C25 C26 1.389(3)
C25 H25 0.9500
C26 C27 1.372(3)
C26 H26 0.9500
C27 C28 1.401(3)
C27 H27 0.9500
C28 C29 1.461(3)
C29 O7 1.212(2)
C29 C30 1.552(3)
C30 O8 1.459(2)
C30 C31 1.492(3)
C31 C36 1.385(3)
C31 C32 1.385(3)
C32 C33 1.398(3)
C32 H32 0.9500
C33 C34 1.386(3)
C33 H33 0.9500
C34 C35 1.384(3)
C34 H34 0.9500
C35 C36 1.381(3)
C35 H35 0.9500
C36 C37 1.495(3)
C37 O8 1.418(2)
C37 O9 1.442(2)
C37 H37 1.0000
C38 O10 1.200(2)
C38 O9 1.360(2)
C38 C39 1.514(3)
C39 C40 1.516(3)
C39 C41 1.523(3)
C39 C42 1.534(4)
C40 H40A 0.9800
C40 H40B 0.9800
C40 H40C 0.9800
C41 H41A 0.9800
C41 H41B 0.9800
C41 H41C 0.9800
C42 H42A 0.9800
C42 H42B 0.9800
C42 H42C 0.9800
O1 H1A 0.8400
O6 H6A 0.8400

loop_
_platon_squeeze_void_nr
_platon_squeeze_void_average_x
_platon_squeeze_void_average_y
_platon_squeeze_void_average_z
_platon_squeeze_void_volume
_platon_squeeze_void_count_electrons
_platon_squeeze_void_content
1 0.500 0.000 0.590 769 149 ' '
